data_7251019
loop_
_publ_author_name
'Zou, Pei-Sen'
'Geng, Yi-Fan'
'Liu, Xiao-Qing'
'Su, Jun-Cheng'
'Pan, Cheng-Xue'
'Mo, Dong-Liang'
'Su, Gui-Fa'

_publ_section_title
;
 An unexpected transition-metal free regioselective cyclization of
 alkynyl-tethered indoles to prepare indole-fused
 azepino[2,1-b]quinazolinones and spiroindole-pyrrolo[2,1-b]quinazolinones
;
_journal_issue 45
_journal_name_full 'Green Chemistry'
_journal_page_first 14556
_journal_page_last 14563
_journal_paper_doi 10.1039/D5GC04267D
_journal_volume 27
_journal_year 2025
_chemical_formula_moiety 'C27 H21 N3 O'
_chemical_formula_sum 'C27 H21 N3 O'
_chemical_formula_weight 403.47
_space_group_crystal_system monoclinic
_space_group_IT_number 15
_space_group_name_Hall '-C 2yc'
_space_group_name_H-M_alt 'C 1 2/c 1'
_atom_sites_solution_hydrogens geom
_atom_sites_solution_primary dual
_audit_creation_date 2024-03-13
_audit_creation_method
;
Olex2 1.5
(compiled 2023.08.24 svn.re1ec1418 for OlexSys, GUI svn.r6817)
;
_audit_update_record
;
2024-04-28 deposited with the CCDC.	2025-10-09 downloaded from the CCDC.
;
_cell_angle_alpha 90
_cell_angle_beta 105.4020(10)
_cell_angle_gamma 90
_cell_formula_units_Z 8
_cell_length_a 17.3090(3)
_cell_length_b 12.04310(10)
_cell_length_c 20.6182(3)
_cell_measurement_reflns_used 9672
_cell_measurement_temperature 294.7(3)
_cell_measurement_theta_max 77.0570
_cell_measurement_theta_min 4.4510
_cell_volume 4143.59(10)
_computing_cell_refinement 'CrysAlisPro 1.171.41.123a (Rigaku OD, 2022)'
_computing_data_collection 'CrysAlisPro 1.171.41.123a (Rigaku OD, 2022)'
_computing_data_reduction 'CrysAlisPro 1.171.41.123a (Rigaku OD, 2022)'
_computing_molecular_graphics 'Olex2 1.5 (Dolomanov et al., 2009)'
_computing_publication_material 'Olex2 1.5 (Dolomanov et al., 2009)'
_computing_structure_refinement 'SHELXL 2016/6 (Sheldrick, 2015)'
_computing_structure_solution 'SHELXT 2014/5 (Sheldrick, 2014)'
_diffrn_ambient_environment air
_diffrn_ambient_temperature 294.7(3)
_diffrn_detector 'Hybrid Pixel Array Detector'
_diffrn_detector_area_resol_mean 10.0000
_diffrn_detector_type HyPix
_diffrn_measured_fraction_theta_full 0.998
_diffrn_measured_fraction_theta_max 0.956
_diffrn_measurement_details
;
List of Runs (angles in degrees, time in seconds):

  # Type    Start    End  Width  t~exp~   \w     \q     \k     \f   Frames
#--------------------------------------------------------------------------
  1  \w    119.00 155.00   0.50    1.60    --  107.75  98.00-113.00   72
  2  \w    122.00 178.00   0.50    1.60    --  107.75  37.00  60.00  112
  3  \w    118.00 175.00   0.50    1.60    --  107.75  19.00 150.00  114
  4  \w     44.00  70.00   0.50    1.60    --  107.75 -77.00 150.00   52
  5  \w     38.00  95.00   0.50    1.60    --  107.75 -77.00 -60.00  114
  6  \w     69.00 105.00   0.50    1.60    --  107.75 -77.00-150.00   72
  7  \w     40.00  67.00   0.50    1.60    --  107.75 -77.00-150.00   54
  8  \w     35.00  60.00   0.50    1.60    --  107.75 -57.00 -90.00   50
  9  \w     38.00  88.00   0.50    1.60    --  107.75 -77.00 -30.00  100
 10  \w     37.00  63.00   0.50    1.60    --  107.75 -57.00   0.00   52
 11  \w     81.00 106.00   0.50    1.60    --  107.75 -77.00 150.00   50
 12  \w     38.00  65.00   0.50    1.60    --  107.75 -57.00 150.00   54
 13  \w     40.00  66.00   0.50    1.60    --  107.75 -57.00 -30.00   52
 14  \w     35.00  60.00   0.50    1.60    --  107.75 -57.00-150.00   50
 15  \w     36.00  94.00   0.50    1.60    --  107.75 -99.00-180.00  116
 16  \w     48.00 106.00   0.50    1.60    --  107.75 -98.00 138.00  116
 17  \w     -1.00  44.00   0.50    0.37    --   47.70 -98.00 138.00   90
 18  \w    -17.00  26.00   0.50    0.37    --  -47.70  19.00   0.00   86
 19  \w    -75.00 -13.00   0.50    1.60    --  -86.25  98.00-113.00  124
 20  \w    -40.00 -13.00   0.50    1.60    --  -86.25  37.00-180.00   54
 21  \w    -79.00  25.00   0.50    0.37    --  -47.70  98.00-113.00  208
 22  \w    -42.00 -13.00   0.50    1.60    --  -86.25  37.00  90.00   58
 23  \w   -147.00-122.00   0.50    1.60    --  -86.25 -98.00 138.00   50
 24  \w   -156.00 -86.00   0.50    1.60    --  -86.25 -99.00  60.00  140
 25  \w   -100.00 -73.00   0.50    0.37    --  -47.70-125.00 -60.00   54
 26  \w   -118.00 -75.00   0.50    0.37    --  -47.70-125.00-150.00   86
;
_diffrn_measurement_device 'four-circle diffractometer'
_diffrn_measurement_device_type 'XtaLAB Synergy, Dualflex, HyPix'
_diffrn_measurement_method '\w scans'
_diffrn_orient_matrix_type 'CrysAlisPro convention (1999,Acta A55,543-557)'
_diffrn_orient_matrix_UB_11 0.0249643000
_diffrn_orient_matrix_UB_12 0.1177858000
_diffrn_orient_matrix_UB_13 -0.0153939000
_diffrn_orient_matrix_UB_21 -0.0874129000
_diffrn_orient_matrix_UB_22 0.0257522000
_diffrn_orient_matrix_UB_23 -0.0381564000
_diffrn_orient_matrix_UB_31 -0.0160175000
_diffrn_orient_matrix_UB_32 0.0426599000
_diffrn_orient_matrix_UB_33 0.0657021000
_diffrn_radiation_monochromator mirror
_diffrn_radiation_probe x-ray
_diffrn_radiation_type 'Cu K\a'
_diffrn_radiation_wavelength 1.54184
_diffrn_reflns_av_R_equivalents 0.0339
_diffrn_reflns_av_unetI/netI 0.0305
_diffrn_reflns_Laue_measured_fraction_full 0.998
_diffrn_reflns_Laue_measured_fraction_max 0.956
_diffrn_reflns_limit_h_max 21
_diffrn_reflns_limit_h_min -21
_diffrn_reflns_limit_k_max 15
_diffrn_reflns_limit_k_min -14
_diffrn_reflns_limit_l_max 25
_diffrn_reflns_limit_l_min -12
_diffrn_reflns_number 14823
_diffrn_reflns_point_group_measured_fraction_full 0.998
_diffrn_reflns_point_group_measured_fraction_max 0.956
_diffrn_reflns_theta_full 67.684
_diffrn_reflns_theta_max 77.330
_diffrn_reflns_theta_min 4.449
_diffrn_source 'micro-focus sealed X-ray tube'
_diffrn_source_type 'PhotonJet (Cu) X-ray Source'
_exptl_absorpt_coefficient_mu 0.630
_exptl_absorpt_correction_T_max 1.00000
_exptl_absorpt_correction_T_min 0.59139
_exptl_absorpt_correction_type multi-scan
_exptl_absorpt_process_details
;
CrysAlisPro 1.171.41.123a (Rigaku Oxford Diffraction, 2022)
Empirical absorption correction using spherical harmonics,
implemented in SCALE3 ABSPACK scaling algorithm.
;
_exptl_crystal_colour 'clear light colourless'
_exptl_crystal_colour_lustre clear
_exptl_crystal_colour_modifier light
_exptl_crystal_colour_primary colourless
_exptl_crystal_density_diffrn 1.294
_exptl_crystal_description block
_exptl_crystal_F_000 1696
_exptl_crystal_size_max 0.3
_exptl_crystal_size_mid 0.2
_exptl_crystal_size_min 0.1
_refine_diff_density_max 0.430
_refine_diff_density_min -0.371
_refine_diff_density_rms 0.049
_refine_ls_extinction_method none
_refine_ls_goodness_of_fit_ref 0.983
_refine_ls_hydrogen_treatment constr
_refine_ls_matrix_type full
_refine_ls_number_parameters 281
_refine_ls_number_reflns 4212
_refine_ls_number_restraints 18
_refine_ls_restrained_S_all 1.072
_refine_ls_R_factor_all 0.0634
_refine_ls_R_factor_gt 0.0554
_refine_ls_shift/su_max 0.001
_refine_ls_shift/su_mean 0.000
_refine_ls_structure_factor_coef Fsqd
_refine_ls_weighting_details 'w=1/[\s^2^(Fo^2^)+(0.0573P)^2^+5.0610P] where P=(Fo^2^+2Fc^2^)/3'
_refine_ls_weighting_scheme calc
_refine_ls_wR_factor_gt 0.1421
_refine_ls_wR_factor_ref 0.1464
_reflns_Friedel_coverage 0.000
_reflns_number_gt 3574
_reflns_number_total 4212
_reflns_threshold_expression 'I > 2\s(I)'
_cod_data_source_file d5gc04267d2.cif
_cod_data_source_block 20221019-sgf-zps-3-78_auto
_cod_depositor_comments 'Adding full bibliography for 7251019--7251020.cif.'
_cod_database_code 7251019
_shelx_shelxl_version_number 2016/6
_chemical_oxdiff_formula 'C H N O'
_shelx_space_group_comment
;
The symmetry employed for this shelxl refinement is uniquely defined
by the following loop, which should always be used as a source of
symmetry information in preference to the above space-group names.
They are only intended as comments.
;
_shelx_estimated_absorpt_t_max 0.940
_shelx_estimated_absorpt_t_min 0.833
_olex2_refinement_description
;
1. Fixed Uiso
 At 1.2 times of:
  All C(H) groups, All C(H,H) groups
 At 1.5 times of:
  All C(H,H,H) groups
2. Uiso/Uaniso restraints and constraints
Uanis(C18) \\sim Ueq, Uanis(C19) \\sim Ueq, Uanis(C17) \\sim Ueq: with sigma of
0.01 and sigma for terminal atoms of 0.02
3.a Secondary CH2 refined with riding coordinates:
 C13(H13A,H13B), C8(H8A,H8B)
3.b Aromatic/amide H refined with riding coordinates:
 C11(H11), C25(H25), C4(H4), C24(H24), C22(H22), C1(H1), C23(H23), C3(H3),
 C15(H15), C2(H2), C16(H16), C17(H17), C19(H19), C18(H18)
3.c Idealised Me refined as rotating group:
 C10(H10A,H10B,H10C)
;
_olex2_submission_special_instructions 'No special instructions were received'
_oxdiff_exptl_absorpt_empirical_details
;
Empirical correction (ABSPACK) includes:
- Absorption correction using spherical harmonics
- Frame scaling
;
_oxdiff_exptl_absorpt_empirical_full_max 1.809
_oxdiff_exptl_absorpt_empirical_full_min 0.577

loop_
_space_group_symop_operation_xyz
'x, y, z'
'-x, y, -z+1/2'
'x+1/2, y+1/2, z'
'-x+1/2, y+1/2, -z+1/2'
'-x, -y, -z'
'x, -y, z-1/2'
'-x+1/2, -y+1/2, -z'
'x+1/2, -y+1/2, z-1/2'

loop_
_atom_site_label
_atom_site_type_symbol
_atom_site_fract_x
_atom_site_fract_y
_atom_site_fract_z
_atom_site_U_iso_or_equiv
_atom_site_adp_type
_atom_site_occupancy
_atom_site_site_symmetry_order
_atom_site_calc_flag
_atom_site_refinement_flags_posn
_atom_site_refinement_flags_adp
_atom_site_refinement_flags_occupancy
_atom_site_disorder_assembly
_atom_site_disorder_group
N1 N 0.63597(9) 0.21057(12) 0.33741(7) 0.0425(3) Uani 1 1 d . . . . .
N2 N 0.62011(10) 0.37938(12) 0.39109(7) 0.0440(4) Uani 1 1 d . . . . .
O1 O 0.63538(12) 0.39256(13) 0.50381(7) 0.0724(5) Uani 1 1 d . . . . .
N3 N 0.65402(10) 0.50023(12) 0.20183(8) 0.0465(4) Uani 1 1 d . . . . .
C27 C 0.62320(11) 0.37696(14) 0.27344(9) 0.0406(4) Uani 1 1 d . . . . .
C28 C 0.62589(10) 0.31799(14) 0.33579(9) 0.0396(4) Uani 1 1 d . . . . .
C26 C 0.60478(11) 0.32796(14) 0.20764(9) 0.0403(4) Uani 1 1 d . . . . .
C12 C 0.65370(11) 0.48278(14) 0.26763(9) 0.0430(4) Uani 1 1 d . . . . .
C21 C 0.62352(11) 0.40720(15) 0.16411(9) 0.0441(4) Uani 1 1 d . . . . .
C5 C 0.64079(11) 0.15716(15) 0.39756(9) 0.0430(4) Uani 1 1 d . . . . .
C11 C 0.68460(12) 0.56493(15) 0.31930(10) 0.0494(5) Uani 1 1 d . . . . .
H11 H 0.724009 0.613807 0.313867 0.059 Uiso 1 1 calc R U . . .
C9 C 0.65843(13) 0.57284(15) 0.37442(10) 0.0505(5) Uani 1 1 d . . . . .
C25 C 0.57364(12) 0.22483(15) 0.18131(10) 0.0474(4) Uani 1 1 d . . . . .
H25 H 0.561621 0.170538 0.209196 0.057 Uiso 1 1 calc R U . . .
C6 C 0.64327(12) 0.21381(16) 0.45726(9) 0.0469(4) Uani 1 1 d . . . . .
C20 C 0.63775(12) 0.70420(15) 0.18130(10) 0.0476(4) Uani 1 1 d . . . . .
C7 C 0.63435(13) 0.33390(16) 0.45548(9) 0.0497(5) Uani 1 1 d . . . . .
C13 C 0.68454(13) 0.60045(16) 0.17657(11) 0.0531(5) Uani 1 1 d . . . . .
H13A H 0.683879 0.588634 0.129892 0.064 Uiso 1 1 calc R U . . .
H13B H 0.739851 0.611648 0.201823 0.064 Uiso 1 1 calc R U . . .
C8 C 0.59348(13) 0.49571(15) 0.38187(10) 0.0503(5) Uani 1 1 d . . . . .
H8A H 0.574965 0.518702 0.420266 0.060 Uiso 1 1 calc R U . . .
H8B H 0.548592 0.501133 0.342137 0.060 Uiso 1 1 calc R U . . .
C4 C 0.64381(14) 0.04066(16) 0.39940(10) 0.0535(5) Uani 1 1 d . . . . .
H4 H 0.643172 0.000974 0.360573 0.064 Uiso 1 1 calc R U . . .
C24 C 0.56123(14) 0.20550(18) 0.11360(11) 0.0566(5) Uani 1 1 d . . . . .
H24 H 0.540797 0.137388 0.095688 0.068 Uiso 1 1 calc R U . . .
C22 C 0.61005(14) 0.38831(18) 0.09520(10) 0.0568(5) Uani 1 1 d . . . . .
H22 H 0.621647 0.442006 0.066756 0.068 Uiso 1 1 calc R U . . .
C1 C 0.64866(15) 0.15547(19) 0.51695(11) 0.0612(6) Uani 1 1 d . . . . .
H1 H 0.651101 0.193864 0.556578 0.073 Uiso 1 1 calc R U . . .
C23 C 0.57888(15) 0.28673(19) 0.07130(11) 0.0617(6) Uani 1 1 d . . . . .
H23 H 0.569239 0.271621 0.025614 0.074 Uiso 1 1 calc R U . . .
C3 C 0.64768(16) -0.01465(18) 0.45814(12) 0.0660(6) Uani 1 1 d . . . . .
H3 H 0.648537 -0.091858 0.458459 0.079 Uiso 1 1 calc R U . . .
C15 C 0.67549(14) 0.79996(18) 0.20790(13) 0.0634(6) Uani 1 1 d . . . . .
H15 H 0.730782 0.799628 0.225887 0.076 Uiso 1 1 calc R U . . .
C2 C 0.65033(17) 0.04197(19) 0.51702(11) 0.0693(7) Uani 1 1 d . . . . .
H2 H 0.653252 0.002995 0.556539 0.083 Uiso 1 1 calc R U . . .
C10 C 0.68931(18) 0.65732(19) 0.42834(12) 0.0715(7) Uani 1 1 d . . . . .
H10A H 0.731207 0.699781 0.417600 0.107 Uiso 1 1 calc R U . . .
H10B H 0.710060 0.620368 0.470647 0.107 Uiso 1 1 calc R U . . .
H10C H 0.646478 0.705998 0.431346 0.107 Uiso 1 1 calc R U . . .
C16 C 0.63340(17) 0.89743(19) 0.20873(14) 0.0731(7) Uani 1 1 d . . . . .
H16 H 0.660781 0.961675 0.226470 0.088 Uiso 1 1 calc R U . . .
C17 C 0.55449(19) 0.9000(2) 0.1845(2) 0.1067(12) Uani 1 1 d . U . . .
H17 H 0.525843 0.964829 0.186082 0.128 Uiso 1 1 calc R U . . .
C19 C 0.55789(18) 0.7087(2) 0.1553(2) 0.1226(15) Uani 1 1 d . U . . .
H19 H 0.530367 0.645559 0.135809 0.147 Uiso 1 1 calc R U . . .
C18 C 0.5164(2) 0.8055(3) 0.1572(3) 0.162(2) Uani 1 1 d . U . . .
H18 H 0.461078 0.806361 0.139478 0.195 Uiso 1 1 calc R U . . .

loop_
_atom_site_aniso_label
_atom_site_aniso_U_11
_atom_site_aniso_U_22
_atom_site_aniso_U_33
_atom_site_aniso_U_23
_atom_site_aniso_U_13
_atom_site_aniso_U_12
N1 0.0528(9) 0.0351(7) 0.0415(8) 0.0006(6) 0.0161(6) 0.0028(6)
N2 0.0570(9) 0.0341(7) 0.0432(8) -0.0004(6) 0.0175(7) 0.0054(6)
O1 0.1255(15) 0.0516(9) 0.0428(8) -0.0071(6) 0.0271(9) 0.0084(9)
N3 0.0595(9) 0.0375(8) 0.0449(8) 0.0043(6) 0.0182(7) -0.0022(7)
C27 0.0443(9) 0.0344(8) 0.0444(10) 0.0018(7) 0.0139(7) 0.0042(7)
C28 0.0445(9) 0.0364(8) 0.0388(9) -0.0006(7) 0.0126(7) 0.0034(7)
C26 0.0434(9) 0.0388(9) 0.0397(9) 0.0017(7) 0.0129(7) 0.0036(7)
C12 0.0489(10) 0.0368(9) 0.0438(10) 0.0025(7) 0.0132(8) 0.0032(7)
C21 0.0510(10) 0.0392(9) 0.0436(10) 0.0009(7) 0.0150(8) 0.0018(8)
C5 0.0488(10) 0.0376(9) 0.0430(10) 0.0027(7) 0.0128(8) 0.0018(7)
C11 0.0575(11) 0.0351(9) 0.0525(11) 0.0020(8) 0.0094(9) -0.0021(8)
C9 0.0680(13) 0.0333(9) 0.0471(10) -0.0015(7) 0.0097(9) 0.0085(8)
C25 0.0551(11) 0.0409(9) 0.0479(10) -0.0005(8) 0.0167(8) -0.0021(8)
C6 0.0583(11) 0.0414(10) 0.0414(10) 0.0024(7) 0.0139(8) 0.0026(8)
C20 0.0526(11) 0.0402(9) 0.0473(10) 0.0083(8) 0.0083(8) -0.0088(8)
C7 0.0666(12) 0.0437(10) 0.0403(10) -0.0023(8) 0.0169(9) 0.0026(9)
C13 0.0650(13) 0.0447(10) 0.0541(11) 0.0061(8) 0.0235(9) -0.0078(9)
C8 0.0654(12) 0.0382(9) 0.0501(11) -0.0004(8) 0.0202(9) 0.0135(8)
C4 0.0706(13) 0.0376(9) 0.0516(11) 0.0004(8) 0.0151(9) 0.0010(9)
C24 0.0674(13) 0.0497(11) 0.0533(12) -0.0092(9) 0.0172(10) -0.0071(9)
C22 0.0761(14) 0.0526(11) 0.0455(11) 0.0054(9) 0.0231(10) -0.0018(10)
C1 0.0882(17) 0.0539(12) 0.0419(11) 0.0040(9) 0.0179(10) 0.0040(11)
C23 0.0829(16) 0.0623(13) 0.0415(11) -0.0060(9) 0.0192(10) -0.0040(11)
C3 0.0929(18) 0.0396(11) 0.0627(14) 0.0091(9) 0.0158(12) -0.0001(11)
C15 0.0537(12) 0.0558(13) 0.0800(16) -0.0132(11) 0.0166(11) -0.0145(10)
C2 0.1019(19) 0.0541(12) 0.0511(12) 0.0173(10) 0.0192(12) 0.0018(12)
C10 0.0986(19) 0.0494(12) 0.0622(14) -0.0138(10) 0.0138(13) 0.0021(12)
C16 0.0797(17) 0.0479(12) 0.0937(18) -0.0148(12) 0.0268(14) -0.0166(11)
C17 0.0752(19) 0.0476(14) 0.186(4) 0.0033(17) 0.015(2) 0.0048(13)
C19 0.0631(16) 0.0469(14) 0.221(4) -0.0028(19) -0.026(2) -0.0107(12)
C18 0.0609(18) 0.0665(19) 0.319(6) -0.007(3) -0.022(3) 0.0042(15)

loop_
_atom_type_symbol
_atom_type_description
_atom_type_scat_dispersion_real
_atom_type_scat_dispersion_imag
_atom_type_scat_source
C C 0.0181 0.0091 'International Tables Vol C Tables 4.2.6.8 and 6.1.1.4'
H H 0.0000 0.0000 'International Tables Vol C Tables 4.2.6.8 and 6.1.1.4'
N N 0.0311 0.0180 'International Tables Vol C Tables 4.2.6.8 and 6.1.1.4'
O O 0.0492 0.0322 'International Tables Vol C Tables 4.2.6.8 and 6.1.1.4'

loop_
_geom_angle_atom_site_label_1
_geom_angle_atom_site_label_2
_geom_angle_atom_site_label_3
_geom_angle
_geom_angle_site_symmetry_1
_geom_angle_site_symmetry_3
_geom_angle_publ_flag
C28 N1 C5 117.45(15) . . ?
C28 N2 C7 122.71(15) . . ?
C28 N2 C8 119.39(15) . . ?
C7 N2 C8 117.81(15) . . ?
C12 N3 C21 109.25(14) . . ?
C12 N3 C13 124.91(16) . . ?
C21 N3 C13 125.82(16) . . ?
C26 C27 C28 125.45(15) . . ?
C12 C27 C28 126.55(16) . . ?
C12 C27 C26 106.74(15) . . ?
N1 C28 N2 123.15(16) . . ?
N1 C28 C27 118.56(15) . . ?
N2 C28 C27 118.26(15) . . ?
C21 C26 C27 107.06(15) . . ?
C25 C26 C27 134.03(16) . . ?
C25 C26 C21 118.91(16) . . ?
N3 C12 C27 108.96(15) . . ?
N3 C12 C11 121.62(16) . . ?
C27 C12 C11 129.37(17) . . ?
N3 C21 C26 107.97(15) . . ?
N3 C21 C22 129.69(17) . . ?
C22 C21 C26 122.33(17) . . ?
N1 C5 C6 122.97(16) . . ?
N1 C5 C4 118.89(17) . . ?
C6 C5 C4 118.13(17) . . ?
C12 C11 H11 118.9 . . ?
C9 C11 C12 122.21(19) . . ?
C9 C11 H11 118.9 . . ?
C11 C9 C8 118.50(17) . . ?
C11 C9 C10 123.1(2) . . ?
C10 C9 C8 118.37(19) . . ?
C26 C25 H25 120.6 . . ?
C24 C25 C26 118.86(18) . . ?
C24 C25 H25 120.6 . . ?
C5 C6 C7 119.02(16) . . ?
C1 C6 C5 120.59(18) . . ?
C1 C6 C7 120.24(18) . . ?
C15 C20 C13 121.21(19) . . ?
C19 C20 C13 121.4(2) . . ?
C19 C20 C15 117.2(2) . . ?
N2 C7 C6 113.88(15) . . ?
O1 C7 N2 120.74(18) . . ?
O1 C7 C6 125.31(18) . . ?
N3 C13 C20 114.14(16) . . ?
N3 C13 H13A 108.7 . . ?
N3 C13 H13B 108.7 . . ?
C20 C13 H13A 108.7 . . ?
C20 C13 H13B 108.7 . . ?
H13A C13 H13B 107.6 . . ?
N2 C8 C9 112.71(16) . . ?
N2 C8 H8A 109.1 . . ?
N2 C8 H8B 109.1 . . ?
C9 C8 H8A 109.1 . . ?
C9 C8 H8B 109.1 . . ?
H8A C8 H8B 107.8 . . ?
C5 C4 H4 119.9 . . ?
C3 C4 C5 120.21(19) . . ?
C3 C4 H4 119.9 . . ?
C25 C24 H24 119.5 . . ?
C25 C24 C23 120.94(19) . . ?
C23 C24 H24 119.5 . . ?
C21 C22 H22 121.5 . . ?
C23 C22 C21 116.96(19) . . ?
C23 C22 H22 121.5 . . ?
C6 C1 H1 120.0 . . ?
C2 C1 C6 120.0(2) . . ?
C2 C1 H1 120.0 . . ?
C24 C23 H23 119.0 . . ?
C22 C23 C24 121.97(19) . . ?
C22 C23 H23 119.0 . . ?
C4 C3 H3 119.3 . . ?
C4 C3 C2 121.3(2) . . ?
C2 C3 H3 119.3 . . ?
C20 C15 H15 119.2 . . ?
C20 C15 C16 121.6(2) . . ?
C16 C15 H15 119.2 . . ?
C1 C2 C3 119.8(2) . . ?
C1 C2 H2 120.1 . . ?
C3 C2 H2 120.1 . . ?
C9 C10 H10A 109.5 . . ?
C9 C10 H10B 109.5 . . ?
C9 C10 H10C 109.5 . . ?
H10A C10 H10B 109.5 . . ?
H10A C10 H10C 109.5 . . ?
H10B C10 H10C 109.5 . . ?
C15 C16 H16 119.7 . . ?
C17 C16 C15 120.6(2) . . ?
C17 C16 H16 119.7 . . ?
C16 C17 H17 120.8 . . ?
C16 C17 C18 118.3(3) . . ?
C18 C17 H17 120.8 . . ?
C20 C19 H19 119.6 . . ?
C20 C19 C18 120.8(3) . . ?
C18 C19 H19 119.6 . . ?
C17 C18 C19 121.5(3) . . ?
C17 C18 H18 119.3 . . ?
C19 C18 H18 119.3 . . ?

loop_
_geom_bond_atom_site_label_1
_geom_bond_atom_site_label_2
_geom_bond_distance
_geom_bond_site_symmetry_2
_geom_bond_publ_flag
N1 C28 1.305(2) . ?
N1 C5 1.380(2) . ?
N2 C28 1.385(2) . ?
N2 C7 1.396(2) . ?
N2 C8 1.471(2) . ?
O1 C7 1.218(2) . ?
N3 C12 1.374(2) . ?
N3 C21 1.386(2) . ?
N3 C13 1.467(2) . ?
C27 C28 1.459(2) . ?
C27 C26 1.435(2) . ?
C27 C12 1.397(2) . ?
C26 C21 1.406(2) . ?
C26 C25 1.405(3) . ?
C12 C11 1.448(3) . ?
C21 C22 1.396(3) . ?
C5 C6 1.398(3) . ?
C5 C4 1.404(3) . ?
C11 H11 0.9300 . ?
C11 C9 1.334(3) . ?
C9 C8 1.497(3) . ?
C9 C10 1.497(3) . ?
C25 H25 0.9300 . ?
C25 C24 1.375(3) . ?
C6 C7 1.454(3) . ?
C6 C1 1.399(3) . ?
C20 C13 1.506(3) . ?
C20 C15 1.366(3) . ?
C20 C19 1.344(3) . ?
C13 H13A 0.9700 . ?
C13 H13B 0.9700 . ?
C8 H8A 0.9700 . ?
C8 H8B 0.9700 . ?
C4 H4 0.9300 . ?
C4 C3 1.368(3) . ?
C24 H24 0.9300 . ?
C24 C23 1.397(3) . ?
C22 H22 0.9300 . ?
C22 C23 1.374(3) . ?
C1 H1 0.9300 . ?
C1 C2 1.367(3) . ?
C23 H23 0.9300 . ?
C3 H3 0.9300 . ?
C3 C2 1.383(3) . ?
C15 H15 0.9300 . ?
C15 C16 1.384(3) . ?
C2 H2 0.9300 . ?
C10 H10A 0.9600 . ?
C10 H10B 0.9600 . ?
C10 H10C 0.9600 . ?
C16 H16 0.9300 . ?
C16 C17 1.324(4) . ?
C17 H17 0.9300 . ?
C17 C18 1.360(4) . ?
C19 H19 0.9300 . ?
C19 C18 1.376(4) . ?
C18 H18 0.9300 . ?

loop_
_geom_torsion_atom_site_label_1
_geom_torsion_atom_site_label_2
_geom_torsion_atom_site_label_3
_geom_torsion_atom_site_label_4
_geom_torsion
_geom_torsion_site_symmetry_1
_geom_torsion_site_symmetry_2
_geom_torsion_site_symmetry_3
_geom_torsion_site_symmetry_4
_geom_torsion_publ_flag
N1 C5 C6 C7 4.8(3) . . . . ?
N1 C5 C6 C1 -179.6(2) . . . . ?
N1 C5 C4 C3 -179.3(2) . . . . ?
N3 C12 C11 C9 153.00(19) . . . . ?
N3 C21 C22 C23 180.0(2) . . . . ?
C27 C26 C21 N3 1.3(2) . . . . ?
C27 C26 C21 C22 -177.58(18) . . . . ?
C27 C26 C25 C24 178.3(2) . . . . ?
C27 C12 C11 C9 -29.8(3) . . . . ?
C28 N1 C5 C6 -6.5(3) . . . . ?
C28 N1 C5 C4 173.89(19) . . . . ?
C28 N2 C7 O1 173.7(2) . . . . ?
C28 N2 C7 C6 -9.1(3) . . . . ?
C28 N2 C8 C9 -78.3(2) . . . . ?
C28 C27 C26 C21 -168.95(17) . . . . ?
C28 C27 C26 C25 11.6(3) . . . . ?
C28 C27 C12 N3 168.12(17) . . . . ?
C28 C27 C12 C11 -9.4(3) . . . . ?
C26 C27 C28 N1 21.4(3) . . . . ?
C26 C27 C28 N2 -160.56(17) . . . . ?
C26 C27 C12 N3 0.4(2) . . . . ?
C26 C27 C12 C11 -177.04(19) . . . . ?
C26 C21 C22 C23 -1.4(3) . . . . ?
C26 C25 C24 C23 -0.2(3) . . . . ?
C12 N3 C21 C26 -1.1(2) . . . . ?
C12 N3 C21 C22 177.7(2) . . . . ?
C12 N3 C13 C20 -65.2(3) . . . . ?
C12 C27 C28 N1 -144.05(19) . . . . ?
C12 C27 C28 N2 34.0(3) . . . . ?
C12 C27 C26 C21 -1.1(2) . . . . ?
C12 C27 C26 C25 179.5(2) . . . . ?
C12 C11 C9 C8 -1.5(3) . . . . ?
C12 C11 C9 C10 -179.79(19) . . . . ?
C21 N3 C12 C27 0.4(2) . . . . ?
C21 N3 C12 C11 178.11(17) . . . . ?
C21 N3 C13 C20 117.0(2) . . . . ?
C21 C26 C25 C24 -1.1(3) . . . . ?
C21 C22 C23 C24 0.0(4) . . . . ?
C5 N1 C28 N2 0.1(3) . . . . ?
C5 N1 C28 C27 178.05(16) . . . . ?
C5 C6 C7 N2 2.9(3) . . . . ?
C5 C6 C7 O1 180.0(2) . . . . ?
C5 C6 C1 C2 -1.0(4) . . . . ?
C5 C4 C3 C2 -1.3(4) . . . . ?
C11 C9 C8 N2 67.7(2) . . . . ?
C25 C26 C21 N3 -179.13(16) . . . . ?
C25 C26 C21 C22 2.0(3) . . . . ?
C25 C24 C23 C22 0.8(4) . . . . ?
C6 C5 C4 C3 1.1(3) . . . . ?
C6 C1 C2 C3 0.8(4) . . . . ?
C20 C15 C16 C17 1.1(4) . . . . ?
C20 C19 C18 C17 0.9(9) . . . . ?
C7 N2 C28 N1 8.1(3) . . . . ?
C7 N2 C28 C27 -169.83(17) . . . . ?
C7 N2 C8 C9 105.1(2) . . . . ?
C7 C6 C1 C2 174.6(2) . . . . ?
C13 N3 C12 C27 -177.71(17) . . . . ?
C13 N3 C12 C11 0.0(3) . . . . ?
C13 N3 C21 C26 176.99(17) . . . . ?
C13 N3 C21 C22 -4.2(3) . . . . ?
C13 C20 C15 C16 176.0(2) . . . . ?
C13 C20 C19 C18 -177.0(4) . . . . ?
C8 N2 C28 N1 -168.30(18) . . . . ?
C8 N2 C28 C27 13.8(2) . . . . ?
C8 N2 C7 O1 -9.9(3) . . . . ?
C8 N2 C7 C6 167.34(18) . . . . ?
C4 C5 C6 C7 -175.6(2) . . . . ?
C4 C5 C6 C1 0.0(3) . . . . ?
C4 C3 C2 C1 0.4(4) . . . . ?
C1 C6 C7 N2 -172.7(2) . . . . ?
C1 C6 C7 O1 4.3(4) . . . . ?
C15 C20 C13 N3 131.6(2) . . . . ?
C15 C20 C19 C18 -1.5(6) . . . . ?
C15 C16 C17 C18 -1.8(6) . . . . ?
C10 C9 C8 N2 -114.0(2) . . . . ?
C16 C17 C18 C19 0.8(8) . . . . ?
C19 C20 C13 N3 -53.1(3) . . . . ?
C19 C20 C15 C16 0.6(4) . . . . ?
